data_4310102
loop_
_publ_author_name
'Yoshinao Nakagawa'
'Kazuhiro Uehara'
'Noritaka Mizuno'

_publ_section_title
;
Reactivity of Bis(\m-hydroxo) Divanadium Site in \g-H2SiV2W10O404- with
Hydroxo Compounds
;
_journal_name_full 'Inorganic Chemistry'
_journal_page_first 9068
_journal_page_last 9075
_journal_paper_doi 10.1021/ic051163x
_journal_volume 44
_journal_year 2005
_chemical_formula_moiety 'C46 H96 K3.50 N0.50 O63.50 Si V2 W10 '
_chemical_formula_sum 'C46 H96 K3.5 N0.5 O63.5 Si V2 W10'
_chemical_formula_weight 3777.54
_space_group_IT_number 2
_symmetry_cell_setting triclinic
_symmetry_Int_Tables_number 2
_symmetry_space_group_name_Hall '-P 1'
_symmetry_space_group_name_H-M 'P -1'
_cell_angle_alpha 81.44(2)
_cell_angle_beta 84.21(2)
_cell_angle_gamma 67.64(2)
_cell_formula_units_Z 2
_cell_length_a 15.107(7)
_cell_length_b 17.440(8)
_cell_length_c 21.742(12)
_cell_measurement_reflns_used 13287
_cell_measurement_temperature 183.1
_cell_measurement_theta_max 27.5
_cell_measurement_theta_min 3.0
_cell_volume 5232(5)
_computing_cell_refinement CrystalClear
_computing_data_collection CrystalClear
_computing_data_reduction CrystalStructure
_computing_publication_material 'CrystalStructure 3.6.0'
_computing_structure_refinement CRYSTALS
_computing_structure_solution 'DIRDIF99 (PATTY)'
_diffrn_detector_area_resol_mean 7.31
_diffrn_measured_fraction_theta_full 0.8946
_diffrn_measured_fraction_theta_max 0.8946
_diffrn_measurement_device_type 'Rigaku Mercury'
_diffrn_measurement_method \w
_diffrn_radiation_type 'Mo K\a'
_diffrn_radiation_wavelength 0.7107
_diffrn_reflns_av_R_equivalents 0.061
_diffrn_reflns_limit_h_max 17
_diffrn_reflns_limit_h_min -17
_diffrn_reflns_limit_k_max 22
_diffrn_reflns_limit_k_min -22
_diffrn_reflns_limit_l_max 28
_diffrn_reflns_limit_l_min -26
_diffrn_reflns_number 67858
_diffrn_reflns_theta_full 27.48
_diffrn_reflns_theta_max 27.48
_exptl_absorpt_coefficient_mu 11.367
_exptl_absorpt_correction_T_max 0.103
_exptl_absorpt_correction_T_min 0.074
_exptl_absorpt_correction_type multi-scan
_exptl_absorpt_process_details 'Jacobson, R. (1998) Private communication'
_exptl_crystal_colour yellow
_exptl_crystal_density_diffrn 2.397
_exptl_crystal_density_method 'not measured'
_exptl_crystal_description block
_exptl_crystal_F_000 3500.00
_exptl_crystal_size_max 0.20
_exptl_crystal_size_mid 0.20
_exptl_crystal_size_min 0.20
_refine_diff_density_max 2.58
_refine_diff_density_min -2.92
_refine_ls_extinction_method none
_refine_ls_goodness_of_fit_ref 4.079
_refine_ls_hydrogen_treatment refall
_refine_ls_number_parameters 681
_refine_ls_number_reflns 10511
_refine_ls_R_factor_gt 0.0640
_refine_ls_shift/su_max 0.0000
_refine_ls_structure_factor_coef F
_refine_ls_weighting_details 'w = 1.0'
_refine_ls_weighting_scheme unit
_refine_ls_wR_factor_ref 0.0730
_reflns_number_gt 10511
_reflns_number_total 21484
_reflns_threshold_expression F^2^>2.0\s(F^2^)
_cod_data_source_file ic051163xsi20050712_095538_1.cif
_cod_data_source_block '__030909'
_cod_original_cell_volume 5232.6(43)
_cod_original_formula_sum 'C46 H96 K3.50 N0.50 O63.50 Si V2 W10 '
_cod_database_code 4310102

loop_
_symmetry_equiv_pos_site_id
_symmetry_equiv_pos_as_xyz
1 +X,+Y,+Z
2 -X,-Y,-Z

loop_
_atom_site_label
_atom_site_type_symbol
_atom_site_fract_x
_atom_site_fract_y
_atom_site_fract_z
_atom_site_U_iso_or_equiv
_atom_site_adp_type
_atom_site_occupancy
_atom_site_symmetry_multiplicity
_atom_site_calc_flag
_atom_site_refinement_flags
_atom_site_disorder_assembly
_atom_site_disorder_group
W(1) W 0.09699(9) 0.11756(7) 0.24631(5) 0.0295(3) Uani 1.00 1 d . . .
W(2) W 0.07120(9) 0.46920(7) 0.23965(5) 0.0311(3) Uani 1.00 1 d . . .
W(3) W 0.24468(9) 0.40381(6) 0.34109(5) 0.0281(3) Uani 1.00 1 d . . .
W(4) W 0.27409(9) 0.05332(7) 0.34544(5) 0.0291(3) Uani 1.00 1 d . . .
W(5) W 0.03641(9) 0.32110(7) 0.14888(5) 0.0319(3) Uani 1.00 1 d . . .
W(6) W 0.41263(9) 0.18362(7) 0.35940(5) 0.0295(3) Uani 1.00 1 d . . .
W(7) W 0.24527(9) 0.17072(7) 0.11426(5) 0.0318(3) Uani 1.00 1 d . . .
W(8) W 0.23117(9) 0.36904(7) 0.11073(5) 0.0317(3) Uani 1.00 1 d . . .
W(9) W 0.42902(9) 0.29923(7) 0.22445(5) 0.0296(3) Uani 1.00 1 d . . .
W(10) W 0.44514(9) 0.10013(7) 0.22629(5) 0.0307(3) Uani 1.00 1 d . . .
V(1) V 0.0593(4) 0.1877(3) 0.3833(2) 0.0277(12) Uani 1.00 1 d . . .
V(2) V 0.0411(3) 0.3744(3) 0.3803(2) 0.0280(12) Uani 1.00 1 d . . .
K(1) K 0.1153(5) 0.1759(4) 0.5425(3) 0.036(2) Uani 1.00 1 d . . .
K(2) K -0.0631(5) -0.0124(4) 0.1675(3) 0.045(2) Uani 1.00 1 d . . .
K(3) K 0.5909(7) 0.2758(5) 0.8896(4) 0.065(3) Uani 1.00 1 d . . .
K(4) K 0.5000 0.5000 0.5000 0.060(4) Uani 1.00 2 d S . .
Si(1) Si 0.2173(5) 0.2539(4) 0.2583(3) 0.0132(12) Uiso 1.00 1 d . . .
O(1) O -0.007(1) 0.3030(12) 0.3433(9) 0.042(5) Uiso 1.00 1 d . . .
O(2) O 0.1211(12) 0.2571(10) 0.4145(8) 0.024(4) Uiso 1.00 1 d . . .
O(3) O 0.0216(12) 0.1471(10) 0.3222(8) 0.027(4) Uiso 1.00 1 d . . .
O(4) O -0.0045(13) 0.4593(11) 0.3163(8) 0.034(4) Uiso 1.00 1 d . . .
O(5) O 0.1391(13) 0.4062(11) 0.3978(8) 0.029(4) Uiso 1.00 1 d . . .
O(6) O 0.1660(13) 0.0934(11) 0.4051(8) 0.031(4) Uiso 1.00 1 d . . .
O(7) O 0.028(1) 0.2315(11) 0.2075(9) 0.035(5) Uiso 1.00 1 d . . .
O(8) O 0.014(1) 0.3996(11) 0.2076(9) 0.034(5) Uiso 1.00 1 d . . .
O(9) O 0.1534(12) 0.4952(10) 0.2892(8) 0.027(4) Uiso 1.00 1 d . . .
O(10) O 0.3137(12) 0.2919(10) 0.3746(8) 0.026(4) Uiso 1.00 1 d . . .
O(11) O 0.3270(12) 0.1235(10) 0.3791(7) 0.023(4) Uiso 1.00 1 d . . .
O(12) O 0.1908(12) 0.0287(10) 0.2967(8) 0.026(4) Uiso 1.00 1 d . . .
O(13) O 0.1954(12) 0.1066(10) 0.1777(8) 0.024(4) Uiso 1.00 1 d . . .
O(14) O 0.1669(12) 0.4447(10) 0.1738(8) 0.025(4) Uiso 1.00 1 d . . .
O(15) O 0.3333(12) 0.3827(10) 0.2690(8) 0.025(4) Uiso 1.00 1 d . . .
O(16) O 0.3602(12) 0.0495(10) 0.2742(8) 0.024(4) Uiso 1.00 1 d . . .
O(17) O 0.1126(13) 0.2354(11) 0.0969(8) 0.032(4) Uiso 1.00 1 d . . .
O(18) O 0.1037(12) 0.3840(10) 0.0946(8) 0.027(4) Uiso 1.00 1 d . . .
O(19) O 0.4760(12) 0.2496(10) 0.3061(7) 0.021(4) Uiso 1.00 1 d . . .
O(20) O 0.4870(13) 0.0986(11) 0.3069(8) 0.031(4) Uiso 1.00 1 d . . .
O(21) O 0.274(2) 0.2678(12) 0.0707(9) 0.042(5) Uiso 1.00 1 d . . .
O(22) O 0.345(1) 0.3342(12) 0.1560(9) 0.037(5) Uiso 1.00 1 d . . .
O(23) O 0.492(1) 0.1898(12) 0.1963(9) 0.037(5) Uiso 1.00 1 d . . .
O(24) O 0.362(1) 0.1315(11) 0.1576(9) 0.034(5) Uiso 1.00 1 d . . .
O(25) O 0.1787(12) 0.1801(10) 0.2933(7) 0.023(4) Uiso 1.00 1 d . . .
O(26) O 0.1653(12) 0.3419(10) 0.2908(8) 0.026(4) Uiso 1.00 1 d . . .
O(27) O 0.1896(13) 0.2731(10) 0.1845(8) 0.027(4) Uiso 1.00 1 d . . .
O(28) O 0.3333(13) 0.2215(11) 0.2645(8) 0.030(4) Uiso 1.00 1 d . . .
O(101) O -0.015(1) 0.1845(11) 0.4412(9) 0.035(5) Uiso 1.00 1 d . . .
O(102) O -0.036(2) 0.4042(13) 0.4351(9) 0.044(5) Uiso 1.00 1 d . . .
O(103) O 0.0360(13) 0.0619(11) 0.2224(8) 0.034(4) Uiso 1.00 1 d . . .
O(104) O -0.002(1) 0.5680(12) 0.2109(9) 0.037(5) Uiso 1.00 1 d . . .
O(105) O 0.2927(13) 0.4592(11) 0.3791(8) 0.031(4) Uiso 1.00 1 d . . .
O(106) O 0.335(1) -0.0445(11) 0.3840(9) 0.035(5) Uiso 1.00 1 d . . .
O(107) O -0.071(2) 0.3568(13) 0.1144(10) 0.045(5) Uiso 1.00 1 d . . .
O(108) O 0.477(2) 0.1574(13) 0.4244(10) 0.048(6) Uiso 1.00 1 d . . .
O(109) O 0.2799(13) 0.1074(11) 0.0540(8) 0.033(4) Uiso 1.00 1 d . . .
O(110) O 0.253(1) 0.4366(12) 0.0480(9) 0.038(5) Uiso 1.00 1 d . . .
O(111) O 0.511(1) 0.3452(12) 0.1982(9) 0.038(5) Uiso 1.00 1 d . . .
O(112) O 0.540(2) 0.0147(13) 0.2011(10) 0.049(6) Uiso 1.00 1 d . . .
O(201) O -0.006(1) 0.3267(12) 0.5806(9) 0.041(5) Uiso 1.00 1 d . . .
O(202) O 0.189(1) 0.2978(12) 0.5804(9) 0.038(5) Uiso 1.00 1 d . . .
O(203) O 0.315(2) 0.142(1) 0.5488(11) 0.055(6) Uiso 1.00 1 d . . .
O(204) O 0.252(2) 0.0081(13) 0.5675(10) 0.046(5) Uiso 1.00 1 d . . .
O(205) O 0.051(2) 0.042(1) 0.5749(10) 0.052(6) Uiso 1.00 1 d . . .
O(206) O -0.080(2) 0.1989(13) 0.6022(9) 0.044(5) Uiso 1.00 1 d . . .
O(301) O -0.025(2) 0.1135(13) 0.0888(10) 0.050(6) Uiso 1.00 1 d . . .
O(302) O -0.202(2) 0.155(1) 0.1599(11) 0.057(6) Uiso 1.00 1 d . . .
O(303) O -0.211(2) 0.030(2) 0.2579(11) 0.058(6) Uiso 1.00 1 d . . .
O(304) O -0.108(2) -0.143(1) 0.2433(10) 0.051(6) Uiso 1.00 1 d . . .
O(305) O 0.066(2) -0.181(2) 0.1709(11) 0.061(7) Uiso 1.00 1 d . . .
O(306) O 0.090(2) -0.0579(13) 0.0778(10) 0.050(6) Uiso 1.00 1 d . . .
O(401) O 0.693(2) 0.360(2) 0.8058(12) 0.064(7) Uiso 1.00 1 d . . .
O(402) O 0.658(2) 0.228(2) 0.7662(12) 0.068(7) Uiso 1.00 1 d . . .
O(403) O 0.625(2) 0.110(2) 0.866(1) 0.082(8) Uiso 1.00 1 d . . .
O(404) O 0.571(2) 0.156(2) 0.9905(12) 0.066(7) Uiso 1.00 1 d . . .
O(405) O 0.620(2) 0.284(2) 1.0195(12) 0.064(7) Uiso 1.00 1 d . . .
O(406) O 0.624(2) 0.410(2) 0.9247(13) 0.077(8) Uiso 1.00 1 d . . .
O(407) O 0.411(3) 0.307(3) 0.875(2) 0.056(12) Uiso 0.50 1 d P . .
O(501) O 0.568(2) 0.386(1) 0.4098(11) 0.057(6) Uiso 1.00 1 d . . .
O(502) O 0.505(2) 0.561(2) 0.3705(11) 0.060(6) Uiso 1.00 1 d . . .
O(503) O 0.481(2) 0.671(2) 0.4634(11) 0.059(6) Uiso 1.00 1 d . . .
O(504) O 0.322(2) 0.549(2) 0.469(1) 0.081(8) Uiso 1.00 1 d . . .
O(601) O 0.941(1) 0.4853(12) 0.0111(9) 0.037(5) Uiso 1.00 1 d . . .
N(1) N -0.179(4) -0.055(3) 0.096(2) 0.035(11) Uiso 0.50 1 d P . .
C(1) C -0.106(2) 0.330(2) 0.326(2) 0.053(9) Uiso 1.00 1 d . . .
C(2) C -0.227(3) -0.084(3) 0.101(2) 0.080(13) Uiso 1.00 1 d . . .
C(3) C -0.304(5) -0.121(4) 0.113(3) 0.14(2) Uiso 1.00 1 d . . .
C(201) C 0.024(2) 0.390(2) 0.597(2) 0.046(8) Uiso 1.00 1 d . . .
C(202) C 0.118(2) 0.379(2) 0.563(2) 0.052(9) Uiso 1.00 1 d . . .
C(203) C 0.280(3) 0.287(2) 0.552(2) 0.061(10) Uiso 1.00 1 d . . .
C(204) C 0.351(3) 0.201(2) 0.569(2) 0.068(11) Uiso 1.00 1 d . . .
C(205) C 0.382(2) 0.056(2) 0.556(2) 0.046(8) Uiso 1.00 1 d . . .
C(206) C 0.335(2) 0.009(2) 0.528(2) 0.048(8) Uiso 1.00 1 d . . .
C(207) C 0.213(3) -0.049(2) 0.549(2) 0.054(9) Uiso 1.00 1 d . . .
C(208) C 0.123(2) -0.043(2) 0.593(2) 0.047(8) Uiso 1.00 1 d . . .
C(209) C -0.040(2) 0.052(2) 0.606(2) 0.053(9) Uiso 1.00 1 d . . .
C(210) C -0.108(2) 0.137(2) 0.583(2) 0.049(8) Uiso 1.00 1 d . . .
C(211) C -0.135(3) 0.283(2) 0.574(2) 0.054(9) Uiso 1.00 1 d . . .
C(212) C -0.105(3) 0.342(2) 0.600(2) 0.055(9) Uiso 1.00 1 d . . .
C(301) C -0.103(2) 0.188(2) 0.072(2) 0.046(8) Uiso 1.00 1 d . . .
C(302) C -0.164(3) 0.214(2) 0.129(2) 0.059(10) Uiso 1.00 1 d . . .
C(303) C -0.249(3) 0.176(3) 0.219(2) 0.069(11) Uiso 1.00 1 d . . .
C(304) C -0.287(3) 0.109(3) 0.243(2) 0.076(12) Uiso 1.00 1 d . . .
C(305) C -0.246(3) -0.037(2) 0.281(2) 0.064(10) Uiso 1.00 1 d . . .
C(306) C -0.163(3) -0.115(2) 0.300(2) 0.068(11) Uiso 1.00 1 d . . .
C(307) C -0.027(3) -0.221(3) 0.256(2) 0.075(12) Uiso 1.00 1 d . . .
C(308) C 0.027(3) -0.242(3) 0.196(2) 0.075(12) Uiso 1.00 1 d . . .
C(309) C 0.122(3) -0.201(2) 0.114(2) 0.054(9) Uiso 1.00 1 d . . .
C(310) C 0.167(2) -0.138(2) 0.095(2) 0.051(9) Uiso 1.00 1 d . . .
C(311) C 0.128(2) 0.008(2) 0.062(2) 0.043(8) Uiso 1.00 1 d . . .
C(312) C 0.044(2) 0.088(2) 0.039(2) 0.053(9) Uiso 1.00 1 d . . .
C(401) C 0.692(3) 0.350(2) 0.741(2) 0.059(10) Uiso 1.00 1 d . . .
C(402) C 0.727(3) 0.256(2) 0.734(2) 0.069(11) Uiso 1.00 1 d . . .
C(403) C 0.679(3) 0.144(3) 0.761(2) 0.09(1) Uiso 1.00 1 d . . .
C(404) C 0.615(3) 0.110(3) 0.802(2) 0.076(12) Uiso 1.00 1 d . . .
C(405) C 0.557(3) 0.087(3) 0.903(2) 0.074(12) Uiso 1.00 1 d . . .
C(406) C 0.581(3) 0.075(2) 0.970(2) 0.069(11) Uiso 1.00 1 d . . .
C(407) C 0.607(3) 0.154(3) 1.049(2) 0.015(9) Uiso 0.50 1 d P . .
C(408) C 0.577(3) 0.239(2) 1.063(2) 0.070(11) Uiso 1.00 1 d . . .
C(409) C 0.591(3) 0.369(3) 1.030(2) 0.080(12) Uiso 1.00 1 d . . .
C(410) C 0.648(3) 0.408(3) 0.986(2) 0.09(1) Uiso 1.00 1 d . . .
C(411) C 0.666(3) 0.456(3) 0.882(2) 0.067(11) Uiso 1.00 1 d . . .
C(412) C 0.649(3) 0.444(2) 0.816(2) 0.065(10) Uiso 1.00 1 d . . .
C(413) C 0.353(5) 0.314(4) 0.933(3) 0.05(2) Uiso 0.50 1 d P . .
C(501) C 0.540(3) 0.422(2) 0.351(2) 0.062(10) Uiso 1.00 1 d . . .
C(502) C 0.565(3) 0.500(2) 0.334(2) 0.053(9) Uiso 1.00 1 d . . .
C(503) C 0.521(3) 0.639(2) 0.359(2) 0.069(11) Uiso 1.00 1 d . . .
C(504) C 0.454(3) 0.696(2) 0.400(2) 0.061(10) Uiso 1.00 1 d . . .
C(505) C 0.421(3) 0.723(2) 0.507(2) 0.066(11) Uiso 1.00 1 d . . .
C(506) C 0.548(2) 0.313(2) 0.428(1) 0.046(8) Uiso 1.00 1 d . . .
C(507) C 0.273(3) 0.523(2) 0.519(2) 0.063(10) Uiso 1.00 1 d . . .

loop_
_atom_site_aniso_label
_atom_site_aniso_U_11
_atom_site_aniso_U_22
_atom_site_aniso_U_33
_atom_site_aniso_U_12
_atom_site_aniso_U_13
_atom_site_aniso_U_23
W(1) 0.0419(8) 0.0290(6) 0.0257(6) -0.0220(5) 0.0012(5) -0.0059(5)
W(2) 0.0387(7) 0.0226(5) 0.0313(6) -0.0108(5) 0.0013(5) -0.0050(5)
W(3) 0.0358(7) 0.0234(5) 0.0286(6) -0.0136(5) 0.0050(5) -0.0112(4)
W(4) 0.0403(7) 0.0234(5) 0.0266(6) -0.0151(5) 0.0005(5) -0.0045(4)
W(5) 0.0394(8) 0.0319(6) 0.0282(6) -0.0173(5) -0.0019(5) -0.0035(5)
W(6) 0.0349(7) 0.0251(5) 0.0309(6) -0.0120(5) -0.0019(5) -0.0083(5)
W(7) 0.0461(8) 0.0319(6) 0.0235(6) -0.0202(6) 0.0041(5) -0.0106(5)
W(8) 0.0442(8) 0.0302(6) 0.0257(6) -0.0205(6) 0.0043(5) -0.0045(5)
W(9) 0.0340(7) 0.0273(6) 0.0330(6) -0.0169(5) 0.0074(5) -0.0113(5)
W(10) 0.0352(7) 0.0255(6) 0.0344(6) -0.0130(5) 0.0069(5) -0.0139(5)
V(1) 0.036(3) 0.028(2) 0.025(2) -0.018(2) 0.004(2) -0.008(2)
V(2) 0.034(3) 0.025(2) 0.028(2) -0.012(2) 0.004(2) -0.009(2)
K(1) 0.039(4) 0.031(3) 0.037(3) -0.012(3) -0.003(3) -0.009(3)
K(2) 0.055(5) 0.053(4) 0.039(4) -0.034(4) 0.010(3) -0.012(3)
K(3) 0.104(7) 0.054(5) 0.053(5) -0.050(5) 0.033(5) -0.024(4)
K(4) 0.077(9) 0.053(7) 0.053(7) -0.023(6) -0.007(6) -0.014(5)

loop_
_atom_type_symbol
_atom_type_description
_atom_type_scat_dispersion_real
_atom_type_scat_dispersion_imag
_atom_type_scat_source
C C 0.003 0.002
;
International Tables for Crystallography
(1992, Vol. C, Tables 4.2.6.8 and 6.1.1.4)
;
H H 0.000 0.000
;
International Tables for Crystallography
(1992, Vol. C, Table 6.1.1.4)
;
O O 0.011 0.006
;
International Tables for Crystallography
(1992, Vol. C, Tables 4.2.6.8 and 6.1.1.4)
;
V V 0.300 0.529
;
International Tables for Crystallography
(1992, Vol. C, Tables 4.2.6.8 and 6.1.1.4)
;
Si Si 0.082 0.070
;
International Tables for Crystallography
(1992, Vol. C, Tables 4.2.6.8 and 6.1.1.4)
;
W W -0.849 6.872
;
International Tables for Crystallography
(1992, Vol. C, Tables 4.2.6.8 and 6.1.1.4)
;
K K 0.200 0.250
;
International Tables for Crystallography
(1992, Vol. C, Tables 4.2.6.8 and 6.1.1.4)
;
N N 0.006 0.003
;
International Tables for Crystallography
(1992, Vol. C, Tables 4.2.6.8 and 6.1.1.4)
;
